data_7710824
loop_
_publ_author_name
'Burt, Liam K.'
'Dewhurst, Rian D.'
'Hill, Anthony F.'
'Kong, Richard Y.'
'Nahon, Emily E.'
'Onn, Chee S.'

_publ_section_title
;
 Heterobimetallic \m2-halocarbyne complexes
;
_journal_name_full 'Dalton Transactions'
_journal_paper_doi 10.1039/D2DT01558G
_journal_year 2022
_chemical_formula_moiety 'C18 H22 B Br Mo N6 O2, C3 H7'
_chemical_formula_sum 'C21 H29 B Br Mo N6 O2'
_chemical_formula_weight 584.16
_space_group_crystal_system orthorhombic
_space_group_IT_number 43
_space_group_name_Hall 'F 2 -2d'
_space_group_name_H-M_alt 'F d d 2'
_atom_sites_solution_hydrogens geom
_atom_sites_solution_primary dual
_audit_creation_date 2022-05-09
_audit_creation_method
;
Olex2 1.5
(compiled 2021.11.18 svn.ra9532c28 for OlexSys, GUI svn.r6429)
;
_audit_update_record
;
2022-05-15 deposited with the CCDC.	2022-07-27 downloaded from the CCDC.
;
_cell_angle_alpha 90
_cell_angle_beta 90
_cell_angle_gamma 90
_cell_formula_units_Z 16
_cell_length_a 38.1509(8)
_cell_length_b 33.3659(8)
_cell_length_c 7.97630(10)
_cell_measurement_reflns_used 16102
_cell_measurement_temperature 150.00(10)
_cell_measurement_theta_max 73.0790
_cell_measurement_theta_min 4.6060
_cell_volume 10153.3(3)
_computing_cell_refinement 'CrysAlisPro 1.171.40.79a (Rigaku OD, 2020)'
_computing_data_collection 'CrysAlisPro 1.171.40.79a (Rigaku OD, 2020)'
_computing_data_reduction 'CrysAlisPro 1.171.40.79a (Rigaku OD, 2020)'
_computing_molecular_graphics 'Olex2 1.5 (Dolomanov et al., 2009)'
_computing_publication_material 'Olex2 1.5 (Dolomanov et al., 2009)'
_computing_structure_refinement 'SHELXL 2016/6 (Sheldrick, 2015)'
_computing_structure_solution 'SHELXT 2018/2 (Sheldrick, 2018)'
_diffrn_ambient_environment N~2~
_diffrn_ambient_temperature 150.00(10)
_diffrn_detector 'CCD plate'
_diffrn_detector_area_resol_mean 8.1297
_diffrn_detector_type EosS2
_diffrn_measured_fraction_theta_full 1.000
_diffrn_measured_fraction_theta_max 1.000
_diffrn_measurement_details
;
List of Runs (angles in degrees, time in seconds):

  # Type    Start    End  Width  t~exp~   \w     \q     \k     \f   Frames
#--------------------------------------------------------------------------
  1  \w     19.00 103.00   1.00    5.08    --   36.18  57.00-120.00   84
  2  \w     17.00 105.00   1.00    5.08    --   36.18  38.00 150.00   88
  3  \w     17.00 105.00   1.00    5.08    --   36.18  38.00 -30.00   88
  4  \w     27.00  90.00   1.00    5.08    --   36.18-125.00 120.00   63
  5  \w     19.00 103.00   1.00    5.08    --   36.18  57.00   0.00   84
  6  \w      3.00  30.00   1.00    5.08    --   36.18  88.00-177.26   27
  7  \w     17.00 105.00   1.00    5.08    --   36.18  38.00-120.00   88
  8  \w      3.00  30.00   1.00    5.08    --   36.18  89.00 -69.02   27
  9  \w      6.00  33.00   1.00    5.08    --   36.18  84.00-140.50   27
 10  \w     17.00 105.00   1.00    5.08    --   36.18  38.00  90.00   88
 11  \w     42.00 127.00   1.00   20.32    --  109.99 -45.00 -90.00   85
 12  \w     42.00 127.00   1.00   20.32    --  109.99 -45.00-180.00   85
 13  \w     42.00 127.00   1.00   20.32    --  109.99 -45.00  90.00   85
 14  \w     72.00 178.00   1.00   20.32    --  109.99  15.00   0.00  106
 15  \w     42.00 137.00   1.00   20.32    --  109.99 -77.00  60.00   95
 16  \w     40.00 109.00   1.00   20.32    --  109.99-111.00-120.00   69
 17  \w     40.00 109.00   1.00   20.32    --  109.99-111.00  60.00   69
 18  \w     42.00 127.00   1.00   20.32    --  109.99 -45.00   0.00   85
 19  \w     40.00 109.00   1.00   20.32    --  109.99-111.00 150.00   69
 20  \w     40.00 109.00   1.00   20.32    --  109.99-111.00 -30.00   69
 21  \w     41.00 178.00   1.00   20.32    --  109.99   0.00 -60.00  137
 22  \w      6.00  75.00   1.00    5.08    --   36.18 -99.00 -90.00   69
 23  \w      5.00  32.00   1.00    5.08    --   36.18  85.00  29.14   27
 24  \w      3.00  30.00   1.00    5.08    --   36.18  88.00  97.21   27
 25  \w    -21.00  63.00   1.00    5.08    --   36.18 -77.00 150.00   84
 26  \w    -33.00  55.00   1.00    5.08    --   36.18 -38.00-150.00   88
 27  \w    -31.00  53.00   1.00    5.08    --   36.18 -57.00 -30.00   84
 28  \w      4.00  31.00   1.00    5.08    --   36.18  87.00 149.97   27
 29  \w    -31.00  53.00   1.00    5.08    --   36.18 -57.00-180.00   84
 30  \w      7.00  42.00   1.00    5.08    --   36.18  81.00 -92.12   35
 31  \w    -31.00  53.00   1.00    5.08    --   36.18 -57.00  60.00   84
 32  \w     89.00 150.00   1.00   20.32    --  109.99  30.00  30.00   61
 33  \w     89.00 178.00   1.00   20.32    --  109.99  30.00-180.00   89
 34  \w     89.00 178.00   1.00   20.32    --  109.99  30.00  60.00   89
 35  \w     72.00 178.00   1.00   20.32    --  109.99  15.00 150.00  106
;
_diffrn_measurement_device 'four-circle diffractometer'
_diffrn_measurement_device_type 'SuperNova, Dual, Cu at home/near, EosS2'
_diffrn_measurement_method '\w scans'
_diffrn_orient_matrix_type 'CrysAlisPro convention (1999,Acta A55,543-557)'
_diffrn_orient_matrix_UB_11 0.0065166000
_diffrn_orient_matrix_UB_12 0.0328489000
_diffrn_orient_matrix_UB_13 -0.1323303000
_diffrn_orient_matrix_UB_21 0.0111900500
_diffrn_orient_matrix_UB_22 0.0291745500
_diffrn_orient_matrix_UB_23 0.1395260000
_diffrn_orient_matrix_UB_31 0.0382372500
_diffrn_orient_matrix_UB_32 -0.0142359500
_diffrn_orient_matrix_UB_33 -0.0183755000
_diffrn_radiation_monochromator mirror
_diffrn_radiation_probe x-ray
_diffrn_radiation_type 'Cu K\a'
_diffrn_radiation_wavelength 1.54184
_diffrn_reflns_av_R_equivalents 0.0663
_diffrn_reflns_av_unetI/netI 0.0317
_diffrn_reflns_Laue_measured_fraction_full 1.000
_diffrn_reflns_Laue_measured_fraction_max 1.000
_diffrn_reflns_limit_h_max 45
_diffrn_reflns_limit_h_min -33
_diffrn_reflns_limit_k_max 40
_diffrn_reflns_limit_k_min -40
_diffrn_reflns_limit_l_max 9
_diffrn_reflns_limit_l_min -9
_diffrn_reflns_number 26655
_diffrn_reflns_point_group_measured_fraction_full 1.000
_diffrn_reflns_point_group_measured_fraction_max 1.000
_diffrn_reflns_theta_full 67.684
_diffrn_reflns_theta_max 68.240
_diffrn_reflns_theta_min 4.636
_diffrn_source 'micro-focus sealed X-ray tube'
_diffrn_source_type 'SuperNova (Cu) X-ray Source'
_exptl_absorpt_coefficient_mu 6.302
_exptl_absorpt_correction_T_max 1.00000
_exptl_absorpt_correction_T_min 0.57764
_exptl_absorpt_correction_type multi-scan
_exptl_absorpt_process_details
;
CrysAlisPro 1.171.40.79a (Rigaku Oxford Diffraction, 2020)
Empirical absorption correction using spherical harmonics,
 implemented in SCALE3 ABSPACK scaling algorithm.
;
_exptl_crystal_colour 'clear light yellow'
_exptl_crystal_density_diffrn 1.529
_exptl_crystal_description plate
_exptl_crystal_F_000 4720
_exptl_crystal_recrystallization_method 'Re-crystallisation from solvent: CHCl3, n-hexane'
_exptl_crystal_size_max 0.454
_exptl_crystal_size_mid 0.098
_exptl_crystal_size_min 0.049
_refine_diff_density_max 0.596
_refine_diff_density_min -0.493
_refine_diff_density_rms 0.085
_refine_ls_abs_structure_details
;
 Flack x determined using 1988 quotients [(I+)-(I-)]/[(I+)+(I-)]
 (Parsons, Flack and Wagner, Acta Cryst. B69 (2013) 249-259).
;
_refine_ls_abs_structure_Flack 0.012(15)
_refine_ls_extinction_method none
_refine_ls_goodness_of_fit_ref 1.065
_refine_ls_hydrogen_treatment constr
_refine_ls_matrix_type full
_refine_ls_number_parameters 308
_refine_ls_number_reflns 4659
_refine_ls_number_restraints 49
_refine_ls_restrained_S_all 1.065
_refine_ls_R_factor_all 0.0463
_refine_ls_R_factor_gt 0.0454
_refine_ls_shift/su_max 0.002
_refine_ls_shift/su_mean 0.000
_refine_ls_structure_factor_coef Fsqd
_refine_ls_weighting_details 'w=1/[\s^2^(Fo^2^)+(0.0455P)^2^+128.5334P] where P=(Fo^2^+2Fc^2^)/3'
_refine_ls_weighting_scheme calc
_refine_ls_wR_factor_gt 0.1105
_refine_ls_wR_factor_ref 0.1111
_reflns_Friedel_coverage 0.856
_reflns_Friedel_fraction_full 1.000
_reflns_Friedel_fraction_max 1.000
_reflns_number_gt 4561
_reflns_number_total 4659
_reflns_threshold_expression 'I > 2\s(I)'
_cod_data_source_file d2dt01558g2.cif
_cod_data_source_block lb063_monoi_force_2
_cod_database_code 7710824
_publcif_datablock.id {9d16429c-b14a-4465-a564-d21e689fbff7}

_shelx_shelxl_version_number 2016/6
_chemical_oxdiff_formula 'Mo Br N6 O2 B1 H21 C18'
_chemical_oxdiff_usercomment CH/Hex
_shelx_space_group_comment
;
The symmetry employed for this shelxl refinement is uniquely defined
by the following loop, which should always be used as a source of
symmetry information in preference to the above space-group names.
They are only intended as comments.
;
_olex2_refinement_description
;
1. Fixed Uiso
 At 1.2 times of:
  All B(H) groups, All C(H) groups, All C(H,H) groups
 At 1.5 times of:
  All C(H,H,H) groups
2. Restrained distances
 C19-C20 = C20-C21
 1.52 with sigma of 0.02
 C19-C21
 2.53 with sigma of 0.04
 C19-C20 \\sim C20-C21
 with sigma of 0.02
3. Rigid bond restraints
 C1, O2B
 with sigma for 1-2 distances of 0.005 and sigma for 1-3 distances of 0.005
 C1, Br1A
 with sigma for 1-2 distances of 0.005 and sigma for 1-3 distances of 0.005
 C3, O2A
 with sigma for 1-2 distances of 0.005 and sigma for 1-3 distances of 0.005
 C3, Br1B
 with sigma for 1-2 distances of 0.005 and sigma for 1-3 distances of 0.005
 C14, C15
 with sigma for 1-2 distances of 0.005 and sigma for 1-3 distances of 0.005
4. Uiso/Uaniso restraints and constraints
C3 \\sim O2A: within 1.7A with sigma of 0.02 and sigma for terminal atoms of
0.02 within 1.7A
C1 \\sim O2B: within 1.7A with sigma of 0.02 and sigma for terminal atoms of
0.02 within 1.7A
C3 \\sim Br1B: within 1.7A with sigma of 0.02 and sigma for terminal atoms of
0.02 within 1.7A
C1 \\sim Br1A: within 1.7A with sigma of 0.02 and sigma for terminal atoms of
0.02 within 1.7A
C14 \\sim C15: within 1.7A with sigma of 0.02 and sigma for terminal atoms of
0.04 within 1.7A
C19 \\sim C20 \\sim C21: within 2A with sigma of 0.04 and sigma for terminal
atoms of 0.08 within 2A
Uanis(O2B) = Uanis(C1)
5. Rigid body (RIGU) restrains
 C19, C20, C21
 with sigma for 1-2 distances of 0.004 and sigma for 1-3 distances of 0.004
6. Others
 Fixed Sof: Br1A(0.75) O2A(0.75) Br1B(0.25) O2B(0.25)
7.a Ternary CH refined with riding coordinates:
 B1(H1)
7.b Secondary CH2 refined with riding coordinates:
 C20(H20A,H20B), C21(H21A,H21B)
7.c Aromatic/amide H refined with riding coordinates:
 C6(H6), C11(H11), C16(H16)
7.d Idealised Me refined as rotating group:
 C4(H4A,H4B,H4C), C8(H8A,H8B,H8C), C9(H9A,H9B,H9C), C13(H13A,H13B,H13C),
 C14(H14A,H14B,H14C), C18(H18A,H18B,H18C), C19(H19A,H19B,H19C)
;
_olex2_submission_special_instructions 'No special instructions were received'
_oxdiff_exptl_absorpt_empirical_details
;
Empirical correction (ABSPACK) includes:
- Absorption correction using spherical harmonics
- Frame scaling
;
_oxdiff_exptl_absorpt_empirical_full_max 1.679
_oxdiff_exptl_absorpt_empirical_full_min 0.613
_publcif_funding_html
;
;

loop_
_space_group_symop_operation_xyz
'x, y, z'
'-x, -y, z'
'x+1/4, -y+1/4, z+1/4'
'-x+1/4, y+1/4, z+1/4'
'x, y+1/2, z+1/2'
'-x, -y+1/2, z+1/2'
'x+1/4, -y+3/4, z+3/4'
'-x+1/4, y+3/4, z+3/4'
'x+1/2, y, z+1/2'
'-x+1/2, -y, z+1/2'
'x+3/4, -y+1/4, z+3/4'
'-x+3/4, y+1/4, z+3/4'
'x+1/2, y+1/2, z'
'-x+1/2, -y+1/2, z'
'x+3/4, -y+3/4, z+1/4'
'-x+3/4, y+3/4, z+1/4'

loop_
_atom_site_label
_atom_site_type_symbol
_atom_site_fract_x
_atom_site_fract_y
_atom_site_fract_z
_atom_site_U_iso_or_equiv
_atom_site_adp_type
_atom_site_occupancy
_atom_site_site_symmetry_order
_atom_site_calc_flag
_atom_site_refinement_flags_posn
_atom_site_refinement_flags_adp
_atom_site_refinement_flags_occupancy
_atom_site_disorder_assembly
_atom_site_disorder_group
Mo1 Mo 0.41784(2) 0.32925(2) 0.37811(8) 0.02850(17) Uani 1 1 d . . . . .
O1 O 0.3608(2) 0.3823(3) 0.5585(11) 0.081(3) Uani 1 1 d . . . . .
N1 N 0.44067(17) 0.3819(2) 0.2389(9) 0.0291(14) Uani 1 1 d . . . . .
N2 N 0.47642(17) 0.3876(2) 0.2391(8) 0.0269(13) Uani 1 1 d . . . . .
N3 N 0.46122(17) 0.29717(19) 0.2505(8) 0.0258(13) Uani 1 1 d . . . . .
N4 N 0.49388(16) 0.3148(2) 0.2447(8) 0.0266(13) Uani 1 1 d . . . . .
N5 N 0.46043(18) 0.3421(2) 0.5651(8) 0.0278(14) Uani 1 1 d . . . . .
N6 N 0.49274(19) 0.3547(2) 0.5127(8) 0.0301(15) Uani 1 1 d . . . . .
C1 C 0.3937(3) 0.2901(4) 0.4931(12) 0.049(2) Uani 1 1 d . U . . .
C2 C 0.3828(3) 0.3644(3) 0.4914(13) 0.049(2) Uani 1 1 d . . . . .
C3 C 0.3821(3) 0.3180(3) 0.2093(13) 0.047(2) Uani 1 1 d . U . . .
C4 C 0.3884(2) 0.4173(3) 0.1206(18) 0.054(2) Uani 1 1 d . . . . .
H4A H 0.380429 0.394675 0.056492 0.081 Uiso 1 1 calc R U . . .
H4B H 0.384099 0.441468 0.058841 0.081 Uiso 1 1 calc R U . . .
H4C H 0.376002 0.418233 0.225219 0.081 Uiso 1 1 calc R U . . .
C5 C 0.4271(2) 0.4132(3) 0.1537(13) 0.041(2) Uani 1 1 d . . . . .
C6 C 0.4535(2) 0.4389(3) 0.1052(14) 0.046(2) Uani 1 1 d . . . . .
H6 H 0.450878 0.462922 0.047744 0.055 Uiso 1 1 calc R U . . .
C7 C 0.4842(2) 0.4224(3) 0.1573(11) 0.038(2) Uani 1 1 d . . . . .
C8 C 0.5209(3) 0.4367(3) 0.1370(18) 0.056(3) Uani 1 1 d . . . . .
H8A H 0.531092 0.441209 0.245351 0.084 Uiso 1 1 calc R U . . .
H8B H 0.521008 0.461201 0.074154 0.084 Uiso 1 1 calc R U . . .
H8C H 0.534309 0.416757 0.078230 0.084 Uiso 1 1 calc R U . . .
C9 C 0.4330(3) 0.2350(3) 0.1503(13) 0.048(2) Uani 1 1 d . . . . .
H9A H 0.427847 0.222812 0.256549 0.072 Uiso 1 1 calc R U . . .
H9B H 0.438311 0.214512 0.069686 0.072 Uiso 1 1 calc R U . . .
H9C H 0.412955 0.250006 0.112972 0.072 Uiso 1 1 calc R U . . .
C10 C 0.4634(2) 0.2622(3) 0.1681(10) 0.0372(19) Uani 1 1 d . . . . .
C11 C 0.4981(3) 0.2574(2) 0.1108(12) 0.0395(19) Uani 1 1 d . . . . .
H11 H 0.507050 0.235653 0.051559 0.047 Uiso 1 1 calc R U . . .
C12 C 0.5157(2) 0.2901(3) 0.1580(10) 0.0356(19) Uani 1 1 d . . . . .
C13 C 0.5533(2) 0.3003(3) 0.1260(16) 0.051(2) Uani 1 1 d . . . . .
H13A H 0.554521 0.324426 0.060424 0.077 Uiso 1 1 calc R U . . .
H13B H 0.564285 0.278808 0.066132 0.077 Uiso 1 1 calc R U . . .
H13C H 0.565067 0.304401 0.230914 0.077 Uiso 1 1 calc R U . . .
C14 C 0.4289(3) 0.3300(3) 0.8348(9) 0.052(3) Uani 1 1 d . U . . .
H14A H 0.409577 0.347411 0.809166 0.079 Uiso 1 1 calc R U . . .
H14B H 0.434213 0.331763 0.952202 0.079 Uiso 1 1 calc R U . . .
H14C H 0.422644 0.302867 0.807443 0.079 Uiso 1 1 calc R U . . .
C15 C 0.4606(3) 0.3424(3) 0.7336(10) 0.040(2) Uani 1 1 d . U . . .
C16 C 0.4935(3) 0.3553(3) 0.7870(11) 0.041(2) Uani 1 1 d . . . . .
H16 H 0.500804 0.358493 0.897424 0.049 Uiso 1 1 calc R U . . .
C17 C 0.5130(2) 0.3625(3) 0.6452(12) 0.0398(19) Uani 1 1 d . . . . .
C18 C 0.5495(2) 0.3785(3) 0.6308(16) 0.054(2) Uani 1 1 d . . . . .
H18A H 0.562474 0.362714 0.551634 0.081 Uiso 1 1 calc R U . . .
H18B H 0.560793 0.377306 0.738283 0.081 Uiso 1 1 calc R U . . .
H18C H 0.548732 0.405861 0.593256 0.081 Uiso 1 1 calc R U . . .
B1 B 0.5004(2) 0.3565(3) 0.3245(10) 0.0269(18) Uani 1 1 d . . . . .
H1 H 0.529242 0.365526 0.304296 0.032 Uiso 1 1 calc R U . . .
Br1A Br 0.35771(4) 0.26464(5) 0.5991(3) 0.0691(5) Uani 0.75 1 d . U P A 1
O2A O 0.3598(3) 0.3144(4) 0.1142(16) 0.065(3) Uani 0.75 1 d . U P B 1
Br1B Br 0.34651(12) 0.29065(16) 0.1062(7) 0.0586(11) Uani 0.25 1 d . U P B 2
O2B O 0.3850(7) 0.2604(9) 0.565(3) 0.049(2) Uani 0.25 1 d . U P A 2
C19 C 0.4335(6) 0.4482(5) 0.639(3) 0.157(10) Uani 1 1 d D U . . .
H19A H 0.409828 0.455140 0.611745 0.235 Uiso 1 1 calc R U . . .
H19B H 0.433851 0.433436 0.742827 0.235 Uiso 1 1 calc R U . . .
H19C H 0.443260 0.431910 0.551613 0.235 Uiso 1 1 calc R U . . .
C20 C 0.4551(8) 0.4858(8) 0.658(4) 0.205(14) Uani 1 1 d D U . . .
H20A H 0.444071 0.507570 0.597053 0.247 Uiso 1 1 calc R U . . .
H20B H 0.456209 0.493372 0.775699 0.247 Uiso 1 1 calc R U . . .
C21 C 0.4908(8) 0.4790(9) 0.593(5) 0.231(15) Uani 1 1 d D U . . .
H21A H 0.489955 0.468114 0.480605 0.277 Uiso 1 1 calc R U . . .
H21B H 0.503464 0.460407 0.664588 0.277 Uiso 1 1 calc R U . . .

loop_
_atom_site_aniso_label
_atom_site_aniso_U_11
_atom_site_aniso_U_22
_atom_site_aniso_U_33
_atom_site_aniso_U_23
_atom_site_aniso_U_13
_atom_site_aniso_U_12
Mo1 0.0246(3) 0.0373(3) 0.0236(3) 0.0047(3) 0.0028(3) 0.0048(3)
O1 0.069(5) 0.099(7) 0.074(6) 0.000(5) 0.023(5) 0.050(5)
N1 0.025(3) 0.034(3) 0.029(3) 0.000(3) -0.003(3) 0.001(3)
N2 0.029(3) 0.032(3) 0.020(3) 0.001(3) 0.000(3) -0.001(3)
N3 0.030(3) 0.026(3) 0.021(3) 0.001(2) -0.002(3) 0.000(3)
N4 0.024(3) 0.036(3) 0.020(3) -0.001(3) 0.001(2) 0.002(3)
N5 0.030(3) 0.037(4) 0.016(3) 0.002(3) -0.001(2) 0.001(3)
N6 0.031(4) 0.038(4) 0.021(3) -0.002(3) -0.006(3) 0.006(3)
C1 0.037(5) 0.080(7) 0.031(4) -0.002(4) 0.013(4) -0.001(4)
C2 0.044(5) 0.065(6) 0.038(5) 0.017(5) 0.007(4) 0.006(5)
C3 0.034(4) 0.063(6) 0.043(5) 0.003(4) 0.008(3) -0.003(4)
C4 0.045(5) 0.063(6) 0.054(6) 0.013(6) -0.014(6) 0.019(4)
C5 0.039(4) 0.041(4) 0.042(5) 0.003(4) -0.001(4) 0.005(4)
C6 0.052(5) 0.036(4) 0.050(6) 0.012(5) -0.004(5) 0.000(4)
C7 0.046(5) 0.038(4) 0.031(5) -0.003(4) 0.000(4) -0.002(4)
C8 0.060(6) 0.045(5) 0.063(6) 0.007(6) 0.004(6) -0.021(4)
C9 0.057(6) 0.045(5) 0.042(5) -0.009(4) -0.005(5) -0.011(4)
C10 0.048(5) 0.038(4) 0.025(4) 0.003(3) -0.002(3) -0.001(4)
C11 0.054(5) 0.038(5) 0.027(4) -0.004(4) 0.003(4) 0.010(4)
C12 0.034(4) 0.045(4) 0.028(5) -0.002(4) 0.005(3) 0.007(3)
C13 0.033(4) 0.066(6) 0.054(5) -0.005(6) 0.016(5) 0.006(4)
C14 0.090(7) 0.059(6) 0.008(4) 0.003(4) 0.007(4) 0.010(6)
C15 0.064(6) 0.040(5) 0.017(4) -0.002(3) -0.003(4) 0.013(4)
C16 0.056(6) 0.047(5) 0.021(4) -0.005(4) -0.006(4) 0.006(4)
C17 0.045(5) 0.042(4) 0.033(5) -0.007(4) -0.013(4) 0.007(4)
C18 0.048(5) 0.059(6) 0.054(6) -0.007(6) -0.026(6) -0.004(4)
B1 0.026(4) 0.036(4) 0.019(4) -0.001(3) 0.005(3) 0.000(3)
Br1A 0.0451(8) 0.0695(10) 0.0926(14) 0.0274(10) 0.0223(9) -0.0047(7)
O2A 0.052(6) 0.075(7) 0.068(7) 0.004(7) -0.023(5) -0.020(5)
Br1B 0.040(2) 0.070(3) 0.065(3) 0.004(3) -0.009(2) 0.003(2)
O2B 0.037(5) 0.080(7) 0.031(4) -0.002(4) 0.013(4) -0.001(4)
C19 0.30(3) 0.067(9) 0.106(14) -0.012(12) -0.07(2) 0.000(13)
C20 0.31(3) 0.16(2) 0.14(3) -0.02(2) -0.01(3) -0.07(2)
C21 0.31(3) 0.18(3) 0.21(3) -0.02(2) -0.02(3) 0.01(3)

loop_
_atom_type_symbol
_atom_type_description
_atom_type_scat_dispersion_real
_atom_type_scat_dispersion_imag
_atom_type_scat_source
C C 0.0181 0.0091 'International Tables Vol C Tables 4.2.6.8 and 6.1.1.4'
H H 0.0000 0.0000 'International Tables Vol C Tables 4.2.6.8 and 6.1.1.4'
B B 0.0090 0.0039 'International Tables Vol C Tables 4.2.6.8 and 6.1.1.4'
Br Br -0.6763 1.2805 'International Tables Vol C Tables 4.2.6.8 and 6.1.1.4'
Mo Mo -0.0483 2.7339 'International Tables Vol C Tables 4.2.6.8 and 6.1.1.4'
N N 0.0311 0.0180 'International Tables Vol C Tables 4.2.6.8 and 6.1.1.4'
O O 0.0492 0.0322 'International Tables Vol C Tables 4.2.6.8 and 6.1.1.4'

loop_
_exptl_crystal_face_index_h
_exptl_crystal_face_index_k
_exptl_crystal_face_index_l
_exptl_crystal_face_perp_dist
-24 4 0 0.0430
9 17 3 0.1198
24 -4 0 0.0148
-19 -14 0 0.0148
17 16 0 0.0321
19 -13 -1 0.0274
-16 16 1 0.0676
-21 5 -3 0.0990
-2 2 5 0.2273

loop_
_geom_angle_atom_site_label_1
_geom_angle_atom_site_label_2
_geom_angle_atom_site_label_3
_geom_angle
_geom_angle_site_symmetry_1
_geom_angle_site_symmetry_3
_geom_angle_publ_flag
N3 Mo1 N1 82.1(2) . . ?
N3 Mo1 N5 81.8(2) . . ?
N5 Mo1 N1 84.2(2) . . ?
C1 Mo1 N1 172.4(4) . . ?
C1 Mo1 N3 105.0(4) . . ?
C1 Mo1 N5 99.6(4) . . ?
C1 Mo1 C2 81.8(5) . . ?
C1 Mo1 C3 81.8(4) . . ?
C2 Mo1 N1 91.4(3) . . ?
C2 Mo1 N3 172.6(4) . . ?
C2 Mo1 N5 94.1(4) . . ?
C3 Mo1 N1 94.6(3) . . ?
C3 Mo1 N3 96.4(3) . . ?
C3 Mo1 N5 177.9(3) . . ?
C3 Mo1 C2 87.6(4) . . ?
N2 N1 Mo1 119.3(5) . . ?
C5 N1 Mo1 134.7(6) . . ?
C5 N1 N2 105.9(7) . . ?
N1 N2 B1 119.8(6) . . ?
C7 N2 N1 109.4(7) . . ?
C7 N2 B1 130.8(7) . . ?
N4 N3 Mo1 119.0(5) . . ?
C10 N3 Mo1 133.7(6) . . ?
C10 N3 N4 107.4(7) . . ?
N3 N4 B1 121.0(6) . . ?
C12 N4 N3 108.2(6) . . ?
C12 N4 B1 130.8(7) . . ?
N6 N5 Mo1 120.5(5) . . ?
C15 N5 Mo1 131.9(7) . . ?
C15 N5 N6 107.5(8) . . ?
N5 N6 B1 119.0(7) . . ?
C17 N6 N5 109.9(7) . . ?
C17 N6 B1 131.1(8) . . ?
Br1A C1 Mo1 159.6(7) . . ?
O2B C1 Mo1 165.7(15) . . ?
O1 C2 Mo1 174.9(10) . . ?
O2A C3 Mo1 174.1(11) . . ?
Br1B C3 Mo1 157.5(6) . . ?
H4A C4 H4B 109.5 . . ?
H4A C4 H4C 109.5 . . ?
H4B C4 H4C 109.5 . . ?
C5 C4 H4A 109.5 . . ?
C5 C4 H4B 109.5 . . ?
C5 C4 H4C 109.5 . . ?
N1 C5 C4 122.3(8) . . ?
N1 C5 C6 110.0(8) . . ?
C6 C5 C4 127.7(9) . . ?
C5 C6 H6 126.5 . . ?
C7 C6 C5 107.1(8) . . ?
C7 C6 H6 126.5 . . ?
N2 C7 C8 121.9(8) . . ?
C6 C7 N2 107.6(8) . . ?
C6 C7 C8 130.4(9) . . ?
C7 C8 H8A 109.5 . . ?
C7 C8 H8B 109.5 . . ?
C7 C8 H8C 109.5 . . ?
H8A C8 H8B 109.5 . . ?
H8A C8 H8C 109.5 . . ?
H8B C8 H8C 109.5 . . ?
H9A C9 H9B 109.5 . . ?
H9A C9 H9C 109.5 . . ?
H9B C9 H9C 109.5 . . ?
C10 C9 H9A 109.5 . . ?
C10 C9 H9B 109.5 . . ?
C10 C9 H9C 109.5 . . ?
N3 C10 C9 122.1(8) . . ?
N3 C10 C11 108.4(8) . . ?
C11 C10 C9 129.5(8) . . ?
C10 C11 H11 126.6 . . ?
C12 C11 C10 106.7(8) . . ?
C12 C11 H11 126.6 . . ?
N4 C12 C13 122.3(8) . . ?
C11 C12 N4 109.3(8) . . ?
C11 C12 C13 128.4(8) . . ?
C12 C13 H13A 109.5 . . ?
C12 C13 H13B 109.5 . . ?
C12 C13 H13C 109.5 . . ?
H13A C13 H13B 109.5 . . ?
H13A C13 H13C 109.5 . . ?
H13B C13 H13C 109.5 . . ?
H14A C14 H14B 109.5 . . ?
H14A C14 H14C 109.5 . . ?
H14B C14 H14C 109.5 . . ?
C15 C14 H14A 109.5 . . ?
C15 C14 H14B 109.5 . . ?
C15 C14 H14C 109.5 . . ?
N5 C15 C14 122.0(9) . . ?
N5 C15 C16 108.1(9) . . ?
C16 C15 C14 129.9(8) . . ?
C15 C16 H16 126.6 . . ?
C17 C16 C15 106.8(8) . . ?
C17 C16 H16 126.6 . . ?
N6 C17 C16 107.7(8) . . ?
N6 C17 C18 123.2(9) . . ?
C16 C17 C18 129.0(9) . . ?
C17 C18 H18A 109.5 . . ?
C17 C18 H18B 109.5 . . ?
C17 C18 H18C 109.5 . . ?
H18A C18 H18B 109.5 . . ?
H18A C18 H18C 109.5 . . ?
H18B C18 H18C 109.5 . . ?
N2 B1 N4 109.0(6) . . ?
N2 B1 H1 109.3 . . ?
N4 B1 H1 109.3 . . ?
N6 B1 N2 110.2(6) . . ?
N6 B1 N4 109.6(7) . . ?
N6 B1 H1 109.3 . . ?
H19A C19 H19B 109.5 . . ?
H19A C19 H19C 109.5 . . ?
H19B C19 H19C 109.5 . . ?
C20 C19 H19A 109.5 . . ?
C20 C19 H19B 109.5 . . ?
C20 C19 H19C 109.5 . . ?
C19 C20 H20A 109.7 . . ?
C19 C20 H20B 109.7 . . ?
H20A C20 H20B 108.2 . . ?
C21 C20 C19 110(2) . . ?
C21 C20 H20A 109.7 . . ?
C21 C20 H20B 109.7 . . ?
C20 C21 C21 106(3) . 2_665 ?
C20 C21 H21A 110.5 . . ?
C20 C21 H21B 110.5 . . ?
C21 C21 H21A 110.5 2_665 . ?
C21 C21 H21B 110.5 2_665 . ?
H21A C21 H21B 108.7 . . ?

loop_
_geom_bond_atom_site_label_1
_geom_bond_atom_site_label_2
_geom_bond_distance
_geom_bond_site_symmetry_2
_geom_bond_publ_flag
Mo1 N1 2.253(7) . ?
Mo1 N3 2.218(7) . ?
Mo1 N5 2.247(7) . ?
Mo1 C1 1.843(11) . ?
Mo1 C2 1.996(11) . ?
Mo1 C3 1.951(10) . ?
O1 C2 1.158(12) . ?
N1 N2 1.377(9) . ?
N1 C5 1.349(11) . ?
N2 C7 1.366(11) . ?
N2 B1 1.541(11) . ?
N3 N4 1.378(9) . ?
N3 C10 1.342(11) . ?
N4 C12 1.361(10) . ?
N4 B1 1.552(11) . ?
N5 N6 1.367(10) . ?
N5 C15 1.344(10) . ?
N6 C17 1.335(11) . ?
N6 B1 1.531(11) . ?
C1 Br1A 1.823(10) . ?
C1 O2B 1.19(3) . ?
C3 O2A 1.147(14) . ?
C3 Br1B 1.832(11) . ?
C4 H4A 0.9600 . ?
C4 H4B 0.9600 . ?
C4 H4C 0.9600 . ?
C4 C5 1.507(12) . ?
C5 C6 1.379(13) . ?
C6 H6 0.9300 . ?
C6 C7 1.358(13) . ?
C7 C8 1.487(12) . ?
C8 H8A 0.9600 . ?
C8 H8B 0.9600 . ?
C8 H8C 0.9600 . ?
C9 H9A 0.9600 . ?
C9 H9B 0.9600 . ?
C9 H9C 0.9600 . ?
C9 C10 1.481(12) . ?
C10 C11 1.411(13) . ?
C11 H11 0.9300 . ?
C11 C12 1.335(13) . ?
C12 C13 1.494(12) . ?
C13 H13A 0.9600 . ?
C13 H13B 0.9600 . ?
C13 H13C 0.9600 . ?
C14 H14A 0.9600 . ?
C14 H14B 0.9600 . ?
C14 H14C 0.9600 . ?
C14 C15 1.513(15) . ?
C15 C16 1.394(14) . ?
C16 H16 0.9300 . ?
C16 C17 1.376(14) . ?
C17 C18 1.497(13) . ?
C18 H18A 0.9600 . ?
C18 H18B 0.9600 . ?
C18 H18C 0.9600 . ?
B1 H1 1.1500 . ?
C19 H19A 0.9600 . ?
C19 H19B 0.9600 . ?
C19 H19C 0.9600 . ?
C19 C20 1.509(18) . ?
C20 H20A 0.9700 . ?
C20 H20B 0.9700 . ?
C20 C21 1.48(2) . ?
C21 C21 1.57(6) 2_665 ?
C21 H21A 0.9700 . ?
C21 H21B 0.9700 . ?

loop_
_geom_torsion_atom_site_label_1
_geom_torsion_atom_site_label_2
_geom_torsion_atom_site_label_3
_geom_torsion_atom_site_label_4
_geom_torsion
_geom_torsion_site_symmetry_1
_geom_torsion_site_symmetry_2
_geom_torsion_site_symmetry_3
_geom_torsion_site_symmetry_4
_geom_torsion_publ_flag
Mo1 N1 N2 C7 -176.0(5) . . . . ?
Mo1 N1 N2 B1 3.9(9) . . . . ?
Mo1 N1 C5 C4 -5.7(15) . . . . ?
Mo1 N1 C5 C6 174.6(7) . . . . ?
Mo1 N3 N4 C12 -178.8(5) . . . . ?
Mo1 N3 N4 B1 -0.5(9) . . . . ?
Mo1 N3 C10 C9 -1.8(12) . . . . ?
Mo1 N3 C10 C11 179.2(6) . . . . ?
Mo1 N5 N6 C17 176.6(5) . . . . ?
Mo1 N5 N6 B1 -5.0(10) . . . . ?
Mo1 N5 C15 C14 4.4(14) . . . . ?
Mo1 N5 C15 C16 -175.7(6) . . . . ?
N1 N2 C7 C6 0.0(10) . . . . ?
N1 N2 C7 C8 180.0(9) . . . . ?
N1 N2 B1 N4 57.1(8) . . . . ?
N1 N2 B1 N6 -63.2(9) . . . . ?
N1 C5 C6 C7 1.9(12) . . . . ?
N2 N1 C5 C4 177.9(10) . . . . ?
N2 N1 C5 C6 -1.8(11) . . . . ?
N3 Mo1 C1 Br1A -156.3(17) . . . . ?
N3 Mo1 C1 O2B 23(6) . . . . ?
N3 N4 C12 C11 -0.7(9) . . . . ?
N3 N4 C12 C13 179.2(8) . . . . ?
N3 N4 B1 N2 -60.1(8) . . . . ?
N3 N4 B1 N6 60.6(9) . . . . ?
N3 C10 C11 C12 -1.1(10) . . . . ?
N4 N3 C10 C9 179.7(8) . . . . ?
N4 N3 C10 C11 0.6(9) . . . . ?
N5 Mo1 C1 Br1A 119.7(18) . . . . ?
N5 Mo1 C1 O2B -61(6) . . . . ?
N5 N6 C17 C16 -0.6(9) . . . . ?
N5 N6 C17 C18 -177.4(8) . . . . ?
N5 N6 B1 N2 63.8(10) . . . . ?
N5 N6 B1 N4 -56.2(9) . . . . ?
N5 C15 C16 C17 -0.4(11) . . . . ?
N6 N5 C15 C14 -179.9(8) . . . . ?
N6 N5 C15 C16 0.1(11) . . . . ?
C2 Mo1 C1 Br1A 26.9(18) . . . . ?
C2 Mo1 C1 O2B -153(6) . . . . ?
C3 Mo1 C1 Br1A -61.8(18) . . . . ?
C3 Mo1 C1 O2B 118(6) . . . . ?
C4 C5 C6 C7 -177.8(11) . . . . ?
C5 N1 N2 C7 1.1(9) . . . . ?
C5 N1 N2 B1 -179.0(7) . . . . ?
C5 C6 C7 N2 -1.1(11) . . . . ?
C5 C6 C7 C8 178.9(11) . . . . ?
C7 N2 B1 N4 -123.0(8) . . . . ?
C7 N2 B1 N6 116.6(9) . . . . ?
C9 C10 C11 C12 -180.0(9) . . . . ?
C10 N3 N4 C12 0.0(8) . . . . ?
C10 N3 N4 B1 178.4(7) . . . . ?
C10 C11 C12 N4 1.1(10) . . . . ?
C10 C11 C12 C13 -178.8(9) . . . . ?
C12 N4 B1 N2 117.8(8) . . . . ?
C12 N4 B1 N6 -121.5(9) . . . . ?
C14 C15 C16 C17 179.5(10) . . . . ?
C15 N5 N6 C17 0.3(10) . . . . ?
C15 N5 N6 B1 178.6(8) . . . . ?
C15 C16 C17 N6 0.6(10) . . . . ?
C15 C16 C17 C18 177.2(9) . . . . ?
C17 N6 B1 N2 -118.3(9) . . . . ?
C17 N6 B1 N4 121.7(9) . . . . ?
B1 N2 C7 C6 -179.9(8) . . . . ?
B1 N2 C7 C8 0.1(14) . . . . ?
B1 N4 C12 C11 -178.8(8) . . . . ?
B1 N4 C12 C13 1.0(14) . . . . ?
B1 N6 C17 C16 -178.7(9) . . . . ?
B1 N6 C17 C18 4.5(14) . . . . ?
C19 C20 C21 C21 172(2) . . . 2_665 ?

loop_
_exptl_oxdiff_crystal_face_indexfrac_h
_exptl_oxdiff_crystal_face_indexfrac_k
_exptl_oxdiff_crystal_face_indexfrac_l
_exptl_oxdiff_crystal_face_x
_exptl_oxdiff_crystal_face_y
_exptl_oxdiff_crystal_face_z
-24.4356 3.5029 -0.0338 -0.0397 -0.1760 -0.9836
8.8681 16.5453 2.7907 0.2320 0.9713 0.0523
24.2499 -4.3520 -0.1031 0.0287 0.1300 0.9911
-18.5359 -14.3968 0.0084 -0.5948 -0.6263 -0.5040
16.6914 16.0277 0.0535 0.6282 0.6618 0.4091
19.3186 -13.3069 -0.5732 -0.2354 -0.2520 0.9387
-16.4483 15.9805 0.5808 0.3409 0.3632 -0.8671
-20.7996 5.1792 -2.5195 0.3680 -0.4332 -0.8228
-1.9564 1.6822 5.1452 -0.6384 0.7451 -0.1933
